data_2300066
loop_
_publ_author_name
'Wood, I. G.'
'Vo\<cadlo, Lidunka'
'Knight, K. S.'
'Dobson, David P.'
'Marshall, W. G.'
'Price, G. David'
'Brodholt, John'

_publ_section_title
;
 Thermal expansion and crystal structure of cementite, Fe~3~C, between
 4 and 600K determined by time-of-flight neutron powder diffraction
;
_journal_issue 1
_journal_name_full 'Journal of Applied Crystallography'
_journal_page_first 82
_journal_page_last 90
_journal_paper_doi 10.1107/S0021889803024695
_journal_volume 37
_journal_year 2004
_chemical_formula_sum 'C Fe3'
_chemical_formula_weight 179.55
_space_group_IT_number 62
_symmetry_cell_setting orthorhombic
_symmetry_space_group_name_Hall '-P 2ac 2n'
_symmetry_space_group_name_H-M 'P n m a'
_cell_angle_alpha 90.0
_cell_angle_beta 90.0
_cell_angle_gamma 90.0
_cell_formula_units_Z 4
_cell_length_a 5.08412(16)
_cell_length_b 6.7404(2)
_cell_length_c 4.51364(13)
_cell_measurement_temperature 100
_cell_volume 154.678(8)
_database_code_amcsd 0019103
_diffrn_ambient_temperature 100
_cod_data_source_file ks0206.cif
_cod_data_source_block G23758_phase_1
_cod_depositor_comments
;
 Adding the _database_code_amcsd data item.

 Antanas Vaitkus,
 2017-08-17

 Adding the _cell_measurement_temperature and _diffrn_ambient_temperature
 data items after consulting the original publication.

 Antanas Vaitkus,
 2017-08-17
;
_cod_original_cell_volume 154.67805
_cod_database_code 2300066

loop_
_symmetry_equiv_pos_site_id
_symmetry_equiv_pos_as_xyz
1 +x,+y,+z
2 -x+1/2,+y+1/2,+z+1/2
3 +x,-y+1/2,+z
4 -x+1/2,-y,+z+1/2
-1 -x,-y,-z
-2 +x+1/2,-y+1/2,-z+1/2
-3 -x,+y+1/2,-z
-4 +x+1/2,+y,-z+1/2

loop_
_atom_site_label
_atom_site_fract_x
_atom_site_fract_y
_atom_site_fract_z
_atom_site_U_iso_or_equiv
_atom_site_thermal_displace_type
_atom_site_occupancy
_atom_site_type_symbol
Fe1 0.18353 0.05786 0.33368 0.01291 Uiso 1.0 FE
Fe2 0.03387 0.25 0.83812 0.01291 Uiso 1.0 FE
C 0.89501 0.25 0.44854 0.03614 Uiso 1.0 C

loop_
_atom_type_symbol
FE
C

loop_
_cod_related_entry_id
_cod_related_entry_database
_cod_related_entry_code
1 AMCSD 0019103
